data_1543667
loop_
_publ_author_name
'Oila, Adrian'
'Bull, Steve'

_publ_contact_author
;
 Adrian Oila
 Newcastle University
 Newcastle upon Tyne
 NE17RU
 United Kingdom
;
_publ_contact_author_email Adrian.Oila@newcastle.ac.uk
_publ_section_title
;
 Atomistic simulation of Fe-C austenite
;
_journal_issue 2
_journal_name_full 'Computational Materials Science'
_journal_page_first 235
_journal_page_last 239
_journal_paper_doi 10.1016/j.commatsci.2008.09.013
_journal_volume 45
_journal_year 2009
_chemical_formula_analytical 'C9 Fe125'
_chemical_formula_iupac 'C9 Fe125'
_chemical_formula_moiety 'C9 Fe125'
_chemical_formula_structural 'C9 Fe125'
_chemical_formula_sum 'C9 Fe125'
_space_group_IT_number 225
_symmetry_cell_setting cubic
_symmetry_Int_Tables_number 225
_symmetry_space_group_name_Hall '-F 4 2 3'
_symmetry_space_group_name_H-M 'F m -3 m'
_cell_angle_alpha 90
_cell_angle_beta 90
_cell_angle_gamma 90
_cell_formula_units_Z 12
_cell_length_a 18.48730
_cell_length_b 18.48730
_cell_length_c 18.48730
_cell_volume 6318.594
_exptl_crystal_density_diffrn 7.452471
_cod_data_source_file Fe125C9.cif
_cod_data_source_block global
_cod_original_cell_volume 6318.609362
_cod_database_code 1543667

loop_
_symmetry_equiv_pos_as_xyz
'x, y, z'
'-x, -y, -z'
'-x, -y, z'
'x, y, -z'
'-x, y, -z'
'x, -y, z'
'x, -y, -z'
'-x, y, z'
'z, x, y'
'-z, -x, -y'
'z, -x, -y'
'-z, x, y'
'-z, -x, y'
'z, x, -y'
'-z, x, -y'
'z, -x, y'
'y, z, x'
'-y, -z, -x'
'-y, z, -x'
'y, -z, x'
'y, -z, -x'
'-y, z, x'
'-y, -z, x'
'y, z, -x'
'y, x, -z'
'-y, -x, z'
'-y, -x, -z'
'y, x, z'
'y, -x, z'
'-y, x, -z'
'-y, x, z'
'y, -x, -z'
'x, z, -y'
'-x, -z, y'
'-x, z, y'
'x, -z, -y'
'-x, -z, -y'
'x, z, y'
'x, -z, y'
'-x, z, -y'
'z, y, -x'
'-z, -y, x'
'z, -y, x'
'-z, y, -x'
'-z, y, x'
'z, -y, -x'
'-z, -y, -x'
'z, y, x'
'x, y+1/2, z+1/2'
'-x, -y+1/2, -z+1/2'
'-x, -y+1/2, z+1/2'
'x, y+1/2, -z+1/2'
'-x, y+1/2, -z+1/2'
'x, -y+1/2, z+1/2'
'x, -y+1/2, -z+1/2'
'-x, y+1/2, z+1/2'
'z, x+1/2, y+1/2'
'-z, -x+1/2, -y+1/2'
'z, -x+1/2, -y+1/2'
'-z, x+1/2, y+1/2'
'-z, -x+1/2, y+1/2'
'z, x+1/2, -y+1/2'
'-z, x+1/2, -y+1/2'
'z, -x+1/2, y+1/2'
'y, z+1/2, x+1/2'
'-y, -z+1/2, -x+1/2'
'-y, z+1/2, -x+1/2'
'y, -z+1/2, x+1/2'
'y, -z+1/2, -x+1/2'
'-y, z+1/2, x+1/2'
'-y, -z+1/2, x+1/2'
'y, z+1/2, -x+1/2'
'y, x+1/2, -z+1/2'
'-y, -x+1/2, z+1/2'
'-y, -x+1/2, -z+1/2'
'y, x+1/2, z+1/2'
'y, -x+1/2, z+1/2'
'-y, x+1/2, -z+1/2'
'-y, x+1/2, z+1/2'
'y, -x+1/2, -z+1/2'
'x, z+1/2, -y+1/2'
'-x, -z+1/2, y+1/2'
'-x, z+1/2, y+1/2'
'x, -z+1/2, -y+1/2'
'-x, -z+1/2, -y+1/2'
'x, z+1/2, y+1/2'
'x, -z+1/2, y+1/2'
'-x, z+1/2, -y+1/2'
'z, y+1/2, -x+1/2'
'-z, -y+1/2, x+1/2'
'z, -y+1/2, x+1/2'
'-z, y+1/2, -x+1/2'
'-z, y+1/2, x+1/2'
'z, -y+1/2, -x+1/2'
'-z, -y+1/2, -x+1/2'
'z, y+1/2, x+1/2'
'x+1/2, y, z+1/2'
'-x+1/2, -y, -z+1/2'
'-x+1/2, -y, z+1/2'
'x+1/2, y, -z+1/2'
'-x+1/2, y, -z+1/2'
'x+1/2, -y, z+1/2'
'x+1/2, -y, -z+1/2'
'-x+1/2, y, z+1/2'
'z+1/2, x, y+1/2'
'-z+1/2, -x, -y+1/2'
'z+1/2, -x, -y+1/2'
'-z+1/2, x, y+1/2'
'-z+1/2, -x, y+1/2'
'z+1/2, x, -y+1/2'
'-z+1/2, x, -y+1/2'
'z+1/2, -x, y+1/2'
'y+1/2, z, x+1/2'
'-y+1/2, -z, -x+1/2'
'-y+1/2, z, -x+1/2'
'y+1/2, -z, x+1/2'
'y+1/2, -z, -x+1/2'
'-y+1/2, z, x+1/2'
'-y+1/2, -z, x+1/2'
'y+1/2, z, -x+1/2'
'y+1/2, x, -z+1/2'
'-y+1/2, -x, z+1/2'
'-y+1/2, -x, -z+1/2'
'y+1/2, x, z+1/2'
'y+1/2, -x, z+1/2'
'-y+1/2, x, -z+1/2'
'-y+1/2, x, z+1/2'
'y+1/2, -x, -z+1/2'
'x+1/2, z, -y+1/2'
'-x+1/2, -z, y+1/2'
'-x+1/2, z, y+1/2'
'x+1/2, -z, -y+1/2'
'-x+1/2, -z, -y+1/2'
'x+1/2, z, y+1/2'
'x+1/2, -z, y+1/2'
'-x+1/2, z, -y+1/2'
'z+1/2, y, -x+1/2'
'-z+1/2, -y, x+1/2'
'z+1/2, -y, x+1/2'
'-z+1/2, y, -x+1/2'
'-z+1/2, y, x+1/2'
'z+1/2, -y, -x+1/2'
'-z+1/2, -y, -x+1/2'
'z+1/2, y, x+1/2'
'x+1/2, y+1/2, z'
'-x+1/2, -y+1/2, -z'
'-x+1/2, -y+1/2, z'
'x+1/2, y+1/2, -z'
'-x+1/2, y+1/2, -z'
'x+1/2, -y+1/2, z'
'x+1/2, -y+1/2, -z'
'-x+1/2, y+1/2, z'
'z+1/2, x+1/2, y'
'-z+1/2, -x+1/2, -y'
'z+1/2, -x+1/2, -y'
'-z+1/2, x+1/2, y'
'-z+1/2, -x+1/2, y'
'z+1/2, x+1/2, -y'
'-z+1/2, x+1/2, -y'
'z+1/2, -x+1/2, y'
'y+1/2, z+1/2, x'
'-y+1/2, -z+1/2, -x'
'-y+1/2, z+1/2, -x'
'y+1/2, -z+1/2, x'
'y+1/2, -z+1/2, -x'
'-y+1/2, z+1/2, x'
'-y+1/2, -z+1/2, x'
'y+1/2, z+1/2, -x'
'y+1/2, x+1/2, -z'
'-y+1/2, -x+1/2, z'
'-y+1/2, -x+1/2, -z'
'y+1/2, x+1/2, z'
'y+1/2, -x+1/2, z'
'-y+1/2, x+1/2, -z'
'-y+1/2, x+1/2, z'
'y+1/2, -x+1/2, -z'
'x+1/2, z+1/2, -y'
'-x+1/2, -z+1/2, y'
'-x+1/2, z+1/2, y'
'x+1/2, -z+1/2, -y'
'-x+1/2, -z+1/2, -y'
'x+1/2, z+1/2, y'
'x+1/2, -z+1/2, y'
'-x+1/2, z+1/2, -y'
'z+1/2, y+1/2, -x'
'-z+1/2, -y+1/2, x'
'z+1/2, -y+1/2, x'
'-z+1/2, y+1/2, -x'
'-z+1/2, y+1/2, x'
'z+1/2, -y+1/2, -x'
'-z+1/2, -y+1/2, -x'
'z+1/2, y+1/2, x'

loop_
_atom_site_label
_atom_site_occupancy
_atom_site_fract_x
_atom_site_fract_y
_atom_site_fract_z
_atom_site_adp_type
_atom_site_B_iso_or_equiv
_atom_site_type_symbol
Fe 1.0 0.000000 0.000000 0.000000 Biso 1.000000 Fe
Fe 1.0 0.000000 0.000000 0.201800 Biso 1.000000 Fe
Fe 1.0 0.000000 0.000000 0.403300 Biso 1.000000 Fe
Fe 1.0 0.000000 0.200800 0.200800 Biso 1.000000 Fe
Fe 1.0 0.000000 0.400300 0.400300 Biso 1.000000 Fe
Fe 1.0 0.000000 0.199900 0.399900 Biso 1.000000 Fe
Fe 1.0 0.200400 0.200400 0.200400 Biso 1.000000 Fe
Fe 1.0 0.399400 0.399400 0.399400 Biso 1.000000 Fe
Fe 1.0 0.200100 0.200100 0.399800 Biso 1.000000 Fe
Fe 1.0 0.196400 0.400200 0.400200 Biso 1.000000 Fe
C 1.0 0.500000 0.500000 0.500000 Biso 1.000000 C
C 1.0 0.101700 0.101700 0.101700 Biso 1.000000 C
